data_1535178
loop_
_publ_author_name
'Bentria, B.'
'Benbertal, D.'
'Masse, R.'
'Bagieu-Beucher, M.'
'Mosset, A.'

_publ_section_title
;
 Crystal structure of anhydrous bismuth iodate, Bi(IO~3~)~3~
;
_journal_issue 11
_journal_name_full 'Journal of Chemical Crystallography'
_journal_page_first 867
_journal_page_last 873
_journal_paper_doi 10.1023/A:1027409929990
_journal_volume 33
_journal_year 2003
_chemical_formula_sum 'Bi I3 O9'
_chemical_name_systematic 'Bi (I O3)3'
_space_group_IT_number 14
_symmetry_space_group_name_Hall '-P 2yn'
_symmetry_space_group_name_H-M 'P 1 21/n 1'
_cell_angle_alpha 90
_cell_angle_beta 97.0641
_cell_angle_gamma 90
_cell_formula_units_Z 4
_cell_length_a 8.8882
_cell_length_b 5.9445
_cell_length_c 15.2445
_cell_volume 799.343
_citation_journal_id_ASTM JCCYEV
_cod_data_source_file Bentria_JCCYEV_2003_1159.cif
_cod_data_source_block Bi1I3O9
_cod_original_cell_volume 799.3428
_cod_original_sg_symbol_Hall '-P 2ybc (x-z,y,z)'
_cod_original_formula_sum 'Bi1 I3 O9'
_cod_database_code 1535178

loop_
_symmetry_equiv_pos_as_xyz
x,y,z
-x+1/2,y+1/2,-z+1/2
-x,-y,-z
x-1/2,-y-1/2,z-1/2

loop_
_atom_site_label
_atom_site_type_symbol
_atom_site_fract_x
_atom_site_fract_y
_atom_site_fract_z
_atom_site_occupancy
_atom_site_U_iso_or_equiv
O2 O-2 0.1401 -0.053 0.7033 1 0.0
O9 O-2 0.414 -0.1812 0.2559 1 0.0
O6 O-2 0.2824 0.4716 0.3801 1 0.0
O5 O-2 0.411 0.421 0.5541 1 0.0
I3 I+5 0.38515 0.09586 0.30087 1 0.0
O1 O-2 0.1437 0.0931 0.5406 1 0.0
O7 O-2 0.2353 0.002 0.3639 1 0.0
O8 O-2 0.547 0.09 0.3841 1 0.0
O4 O-2 0.1419 0.606 0.5085 1 0.0
O3 O-2 0.0725 0.388 0.6726 1 0.0
Bi1 Bi+3 0.04515 0.27493 0.39501 1 0.0
I2 I+5 0.33403 0.64004 0.47926 1 0.0
I1 I+5 0.2176 0.18731 0.64895 1 0.0
